data_2107923
loop_
_publ_author_name
'Reilly, Anthony M.'
'Cooper, Richard I.'
'Adjiman, Claire S.'
'Bhattacharya, Saswata'
'Boese, A. Daniel'
'Brandenburg, Jan Gerit'
'Bygrave, Peter J.'
'Bylsma, Rita'
'Campbell, Josh E.'
'Car, Roberto'
'Case, David H.'
'Chadha, Renu'
'Cole, Jason C.'
'Cosburn, Katherine'
'Cuppen, Herma M.'
'Curtis, Farren'
'Day, Graeme M.'
'DiStasio Jr, Robert A.'
'Dzyabchenko, Alexander'
'van Eijck, Bouke P.'
'Elking, Dennis M.'
'van den Ende, Joost A.'
'Facelli, Julio C.'
'Ferraro, Marta B.'
'Fusti-Molnar, Laszlo'
'Gatsiou, Christina-Anna'
'Gee, Thomas S.'
'de Gelder, Ren\'e'
'Ghiringhelli, Luca M.'
'Goto, Hitoshi'
'Grimme, Stefan'
'Guo, Rui'
'Hofmann, Detlef W. M.'
'Hoja, Johannes'
'Hylton, Rebecca K.'
'Iuzzolino, Luca'
'Jankiewicz, Wojciech'
'de Jong, Dani\"el T.'
'Kendrick, John'
'de Klerk, Niek J. J.'
'Ko, Hsin-Yu'
'Kuleshova, Liudmila N.'
'Li, Xiayue'
'Lohani, Sanjaya'
'Leusen, Frank J. J.'
'Lund, Albert M.'
'Lv, Jian'
'Ma, Yanming'
'Marom, Noa'
'Masunov, Art\"em E.'
'McCabe, Patrick'
'McMahon, David P.'
'Meekes, Hugo'
'Metz, Michael P.'
'Misquitta, Alston J.'
'Mohamed, Sharmarke'
'Monserrat, Bartomeu'
'Needs, Richard J.'
'Neumann, Marcus A.'
'Nyman, Jonas'
'Obata, Shigeaki'
'Oberhofer, Harald'
'Oganov, Artem R.'
'Orendt, Anita M.'
'Pagola, Gabriel I.'
'Pantelides, Constantinos C.'
'Pickard, Chris J.'
'Podeszwa, Rafal'
'Price, Louise S.'
'Price, Sarah L.'
'Pulido, Angeles'
'Read, Murray G.'
'Reuter, Karsten'
'Schneider, Elia'
'Schober, Christoph'
'Shields, Gregory P.'
'Singh, Pawanpreet'
'Sugden, Isaac J.'
'Szalewicz, Krzysztof'
'Taylor, Christopher R.'
'Tkatchenko, Alexandre'
'Tuckerman, Mark E.'
'Vacarro, Francesca'
'Vasileiadis, Manolis'
'Vazquez-Mayagoitia, Alvaro'
'Vogt, Leslie'
'Wang, Yanchao'
'Watson, Rona E.'
'de Wijs, Gilles A.'
'Yang, Jack'
'Zhu, Qiang'
'Groom, Colin R.'

_publ_section_title
;
 Report on the sixth blind test of organic crystal structure prediction
 methods
;
_journal_issue 4
_journal_name_full 'Acta Crystallographica Section B'
_journal_page_first 439
_journal_page_last 459
_journal_paper_doi 10.1107/S2052520616007447
_journal_volume 72
_journal_year 2016
_chemical_compound_source 'see text'
_chemical_formula_moiety 'C34 H22 Cl2 N2 O2'
_chemical_formula_sum 'C34 H22 Cl2 N2 O2'
_chemical_formula_weight 561.44
_space_group_IT_number 15
_symmetry_cell_setting monoclinic
_symmetry_Int_Tables_number 15
_symmetry_space_group_name_Hall '-C 2yc'
_symmetry_space_group_name_H-M 'C 1 2/c 1'
_cell_angle_alpha 90
_cell_angle_beta 101.2680
_cell_angle_gamma 90
_cell_formula_units_Z 8
_cell_length_a 15.84950
_cell_length_b 12.69800
_cell_length_c 26.30780
_cell_volume 5192.568
_cod_data_source_file XXVI-1_Brandenburg_Grimme.cif
_cod_data_source_block 26_list1_bpandenburg_83_2004
_cod_original_sg_symbol_H-M 'C 2/c'
_cod_struct_determination_method theoretical
_cod_database_code 2107923

loop_
_space_group_symop_id
_space_group_symop_operation_xyz
1 x,y,z
2 -x,y,1/2-z
3 -x,-y,-z
4 x,-y,1/2+z
5 1/2+x,1/2+y,z
6 1/2-x,1/2+y,1/2-z
7 1/2-x,1/2-y,-z
8 1/2+x,1/2-y,1/2+z

loop_
_atom_site_label
_atom_site_type_symbol
_atom_site_thermal_displace_type
_atom_site_fract_x
_atom_site_fract_y
_atom_site_fract_z
_atom_site_occupancy
_atom_site_U_iso_or_equiv
Cl2 Cl Uiso -0.04100 0.41795 0.18198 1.000 0.0127
Cl10 Cl Uiso -0.13912 -0.10396 0.11164 1.000 0.0127
O2 O Uiso 0.19860 0.37584 0.23991 1.000 0.0127
O10 O Uiso -0.19923 0.14965 0.08664 1.000 0.0127
N2 N Uiso 0.14068 0.35340 0.15270 1.000 0.0127
N10 N Uiso -0.05242 0.18069 0.11014 1.000 0.0127
C2 C Uiso 0.16651 0.60580 0.19840 1.000 0.0127
C10 C Uiso 0.11451 0.51710 0.19455 1.000 0.0127
C18 C Uiso 0.02565 0.52916 0.18675 1.000 0.0127
C26 C Uiso -0.01113 0.62903 0.18263 1.000 0.0127
C34 C Uiso 0.04171 0.71707 0.18598 1.000 0.0127
C42 C Uiso 0.13048 0.70583 0.19381 1.000 0.0127
C50 C Uiso 0.15645 0.40781 0.19951 1.000 0.0127
C58 C Uiso 0.16336 0.24866 0.14410 1.000 0.0127
C66 C Uiso 0.12018 0.19700 0.10119 1.000 0.0127
C74 C Uiso 0.14146 0.09014 0.09233 1.000 0.0127
C82 C Uiso 0.20454 0.03809 0.12825 1.000 0.0127
C90 C Uiso 0.24870 0.09464 0.17220 1.000 0.0127
C98 C Uiso 0.22984 0.19657 0.17982 1.000 0.0127
C106 C Uiso 0.09923 0.03383 0.04762 1.000 0.0127
C114 C Uiso 0.11913 -0.06824 0.04052 1.000 0.0127
C122 C Uiso 0.18186 -0.12193 0.07779 1.000 0.0127
C130 C Uiso 0.22327 -0.06979 0.12039 1.000 0.0127
C138 C Uiso 0.04986 0.25060 0.06370 1.000 0.0127
C146 C Uiso -0.03406 0.24073 0.06870 1.000 0.0127
C154 C Uiso -0.10141 0.29129 0.03293 1.000 0.0127
C162 C Uiso -0.08223 0.34820 -0.00683 1.000 0.0127
C170 C Uiso 0.00452 0.35960 -0.01343 1.000 0.0127
C178 C Uiso 0.07045 0.31118 0.02209 1.000 0.0127
C186 C Uiso 0.02560 0.41989 -0.05486 1.000 0.0127
C194 C Uiso 0.10856 0.43098 -0.06010 1.000 0.0127
C202 C Uiso 0.17568 0.38173 -0.02403 1.000 0.0127
C210 C Uiso 0.15717 0.32350 0.01560 1.000 0.0127
C218 C Uiso -0.13116 0.13907 0.11615 1.000 0.0127
C226 C Uiso -0.12078 0.07868 0.16753 1.000 0.0127
C234 C Uiso -0.12432 -0.03078 0.16922 1.000 0.0127
C242 C Uiso -0.11486 -0.08295 0.21655 1.000 0.0127
C250 C Uiso -0.10252 -0.02510 0.26221 1.000 0.0127
C258 C Uiso -0.09810 0.08387 0.26064 1.000 0.0127
C266 C Uiso -0.10698 0.13550 0.21343 1.000 0.0127
H2 H Uiso -0.11733 -0.16790 0.21756 1.000 0.0152
H10 H Uiso -0.09665 -0.06500 0.29902 1.000 0.0152
H18 H Uiso -0.08865 0.12886 0.29595 1.000 0.0152
H26 H Uiso -0.10410 0.22052 0.21233 1.000 0.0152
H34 H Uiso -0.00071 0.15679 0.13618 1.000 0.0152
H42 H Uiso -0.16700 0.28268 0.03800 1.000 0.0152
H50 H Uiso -0.13309 0.38642 -0.03403 1.000 0.0152
H58 H Uiso -0.02625 0.45660 -0.08154 1.000 0.0152
H66 H Uiso 0.12511 0.47760 -0.09099 1.000 0.0152
H74 H Uiso 0.24147 0.39195 -0.02862 1.000 0.0152
H82 H Uiso 0.20759 0.28574 0.04291 1.000 0.0152
H90 H Uiso 0.05186 0.07441 0.01946 1.000 0.0152
H98 H Uiso 0.08776 -0.11052 0.00648 1.000 0.0152
H106 H Uiso 0.19586 -0.20377 0.07148 1.000 0.0152
H114 H Uiso 0.27090 -0.10818 0.14939 1.000 0.0152
H122 H Uiso 0.29682 0.05343 0.19982 1.000 0.0152
H130 H Uiso 0.26201 0.23896 0.21346 1.000 0.0152
H138 H Uiso 0.10230 0.38906 0.12244 1.000 0.0152
H146 H Uiso 0.23547 0.59623 0.20494 1.000 0.0152
H154 H Uiso 0.17192 0.77425 0.19646 1.000 0.0152
H162 H Uiso 0.01284 0.79438 0.18222 1.000 0.0152
H170 H Uiso -0.08030 0.63755 0.17643 1.000 0.0152

loop_
_atom_type_symbol
_atom_type_description
_atom_type_scat_dispersion_real
_atom_type_scat_dispersion_imag
_atom_type_scat_source
C C 0.0033 0.0016 ' International Tables Vol C Tables 4.2.6.8 and 6.1.1.4'
H H 0.0000 0.0000 ' International Tables Vol C Tables 4.2.6.8 and 6.1.1.4'
Cl Cl 0.1484 0.1585 ' International Tables Vol C Tables 4.2.6.8 and 6.1.1.4'
N N 0.0061 0.0033 ' International Tables Vol C Tables 4.2.6.8 and 6.1.1.4'
O O 0.0106 0.0060 ' International Tables Vol C Tables 4.2.6.8 and 6.1.1.4'
